data_2206077
loop_
_publ_author_name
'Wei, Yi-Jun'

_publ_section_title '[4-Bromo-2-(pyridin-2-ylmethyliminomethyl)phenolato]methanolperchloratozinc(II)'
_journal_issue 6
_journal_name_full 'Acta Crystallographica Section E'
_journal_page_first m1085
_journal_page_last m1087
_journal_paper_doi 10.1107/S1600536805012882
_journal_volume 61
_journal_year 2005
_chemical_formula_iupac '[Zn (C13 H10 Br N2 O) (Cl O4) (C H4 O)]'
_chemical_formula_moiety 'C14 H14 Br N2 O2 Zn +, Cl O4 -'
_chemical_formula_sum 'C14 H14 Br Cl N2 O6 Zn'
_chemical_formula_weight 487.00
_chemical_name_systematic '[4-Bromo-2-(pyridin-2-ylmethyliminomethyl)phenolato]methanolperchloratozinc(II)'
_space_group_IT_number 14
_symmetry_cell_setting monoclinic
_symmetry_space_group_name_Hall '-P 2yn'
_symmetry_space_group_name_H-M 'P 1 21/n 1'
_atom_sites_solution_hydrogens geom
_atom_sites_solution_primary direct
_atom_sites_solution_secondary difmap
_audit_creation_method SHELXL-97
_cell_angle_alpha 90.00
_cell_angle_beta 95.67(3)
_cell_angle_gamma 90.00
_cell_formula_units_Z 4
_cell_length_a 7.207(3)
_cell_length_b 19.112(4)
_cell_length_c 12.686(3)
_cell_measurement_reflns_used 3436
_cell_measurement_temperature 298(2)
_cell_measurement_theta_max 23.38
_cell_measurement_theta_min 2.67
_cell_volume 1738.8(9)
_computing_cell_refinement SMART
_computing_data_collection 'SMART (Bruker, 1998)'
_computing_data_reduction 'SAINT (Bruker, 1998)'
_computing_molecular_graphics 'SHELXTL (Sheldrick, 1997)'
_computing_publication_material SHELXTL
_computing_structure_refinement 'SHELXL97 (Sheldrick, 1997)'
_computing_structure_solution 'SHELXS97 (Sheldrick, 1997)'
_diffrn_ambient_temperature 298(2)
_diffrn_measured_fraction_theta_full 0.994
_diffrn_measured_fraction_theta_max 0.994
_diffrn_measurement_device_type 'Bruker SMART CCD area-detector'
_diffrn_measurement_method \w
_diffrn_radiation_monochromator graphite
_diffrn_radiation_source 'fine-focus sealed tube'
_diffrn_radiation_type MoK\a
_diffrn_radiation_wavelength 0.71073
_diffrn_reflns_av_R_equivalents 0.0328
_diffrn_reflns_av_sigmaI/netI 0.0410
_diffrn_reflns_limit_h_max 9
_diffrn_reflns_limit_h_min -9
_diffrn_reflns_limit_k_max 24
_diffrn_reflns_limit_k_min -24
_diffrn_reflns_limit_l_max 16
_diffrn_reflns_limit_l_min -16
_diffrn_reflns_number 14781
_diffrn_reflns_theta_full 27.50
_diffrn_reflns_theta_max 27.50
_diffrn_reflns_theta_min 1.93
_diffrn_standards_decay_% 0
_diffrn_standards_number 0
_exptl_absorpt_coefficient_mu 3.897
_exptl_absorpt_correction_T_max 0.6313
_exptl_absorpt_correction_T_min 0.5571
_exptl_absorpt_correction_type multi-scan
_exptl_absorpt_process_details '(SADABS; Sheldrick, 1996)'
_exptl_crystal_colour colourless
_exptl_crystal_density_diffrn 1.860
_exptl_crystal_density_method 'not measured'
_exptl_crystal_description block
_exptl_crystal_F_000 968
_exptl_crystal_size_max 0.17
_exptl_crystal_size_mid 0.14
_exptl_crystal_size_min 0.13
_refine_diff_density_max 1.128
_refine_diff_density_min -0.525
_refine_ls_extinction_method none
_refine_ls_goodness_of_fit_ref 1.040
_refine_ls_hydrogen_treatment mixed
_refine_ls_matrix_type full
_refine_ls_number_parameters 267
_refine_ls_number_reflns 3968
_refine_ls_number_restraints 43
_refine_ls_restrained_S_all 1.064
_refine_ls_R_factor_all 0.0699
_refine_ls_R_factor_gt 0.0479
_refine_ls_shift/su_max 0.000
_refine_ls_shift/su_mean 0.000
_refine_ls_structure_factor_coef Fsqd
_refine_ls_weighting_details 'calc w = 1/[\s^2^(Fo^2^)+(0.0565P)^2^+1.9852P] where P = (Fo^2^+2Fc^2^)/3'
_refine_ls_weighting_scheme calc
_refine_ls_wR_factor_gt 0.1165
_refine_ls_wR_factor_ref 0.1288
_reflns_number_gt 2916
_reflns_number_total 3968
_reflns_threshold_expression I>2\s(I)
_cod_data_source_file su6193.cif
_cod_data_source_block I
_cod_original_sg_symbol_H-M 'P 21/n'
_cod_database_code 2206077
_cod_database_fobs_code 2206077

loop_
_symmetry_equiv_pos_as_xyz
'x, y, z'
'-x+1/2, y+1/2, -z+1/2'
'-x, -y, -z'
'x-1/2, -y-1/2, z-1/2'

loop_
_atom_site_label
_atom_site_fract_x
_atom_site_fract_y
_atom_site_fract_z
_atom_site_U_iso_or_equiv
_atom_site_adp_type
_atom_site_calc_flag
_atom_site_refinement_flags
_atom_site_occupancy
_atom_site_disorder_assembly
_atom_site_disorder_group
_atom_site_type_symbol
Zn1 0.36250(7) 0.12282(2) 0.51079(4) 0.04336(16) Uani d . 1 . . Zn
Br1 0.20415(10) 0.06366(4) 1.06740(4) 0.0877(2) Uani d . 1 . . Br
Cl1 0.84903(15) 0.15798(6) 0.45695(9) 0.0555(3) Uani d D 1 . . Cl
O1 0.3861(4) 0.05102(13) 0.6149(2) 0.0477(7) Uani d . 1 A . O
O2 0.3619(4) 0.05089(14) 0.3977(2) 0.0482(7) Uani d D 1 A . O
O3 0.9169(17) 0.2272(4) 0.4872(7) 0.072(3) Uani d PD 0.52(2) A 1 O
O4 0.792(2) 0.1548(8) 0.3478(7) 0.090(4) Uani d PD 0.52(2) A 1 O
O5 1.0027(14) 0.1120(6) 0.4864(11) 0.069(3) Uani d PD 0.52(2) A 1 O
O6 0.7055(11) 0.1398(7) 0.5219(9) 0.073(3) Uani d PD 0.52(2) A 1 O
O3' 0.792(3) 0.2269(4) 0.4822(8) 0.095(6) Uani d PD 0.48(2) A 2 O
O4' 0.878(2) 0.1571(8) 0.3469(7) 0.077(4) Uani d PD 0.48(2) A 2 O
O5' 1.0080(16) 0.1330(8) 0.5188(12) 0.079(4) Uani d PD 0.48(2) A 2 O
O6' 0.6949(11) 0.1116(6) 0.4707(14) 0.075(4) Uani d PD 0.48(2) A 2 O
N1 0.3450(5) 0.19649(16) 0.6138(3) 0.0439(8) Uani d . 1 A . N
N2 0.3414(4) 0.20187(17) 0.4093(3) 0.0429(8) Uani d . 1 A . N
C1 0.3152(6) 0.1213(2) 0.7636(3) 0.0447(9) Uani d . 1 A . C
C2 0.3451(6) 0.0571(2) 0.7137(3) 0.0423(9) Uani d . 1 . . C
C3 0.3302(7) -0.0044(2) 0.7730(4) 0.0608(12) Uani d . 1 A . C
H3 0.3472 -0.0476 0.7416 0.073 Uiso calc R 1 . . H
C4 0.2906(8) -0.0016(3) 0.8771(4) 0.0657(13) Uani d . 1 . . C
H4 0.2821 -0.0427 0.9154 0.079 Uiso calc R 1 A . H
C5 0.2637(7) 0.0618(3) 0.9244(3) 0.0590(12) Uani d . 1 A . C
C6 0.2758(7) 0.1223(2) 0.8702(4) 0.0545(11) Uani d . 1 . . C
H6 0.2580 0.1648 0.9035 0.065 Uiso calc R 1 A . H
C7 0.3207(6) 0.1877(2) 0.7111(4) 0.0488(10) Uani d . 1 . . C
H7 0.3053 0.2276 0.7514 0.059 Uiso calc R 1 A . H
C8 0.3395(8) 0.2678(2) 0.5700(4) 0.0618(12) Uani d . 1 . . C
H8A 0.4506 0.2931 0.5974 0.074 Uiso calc R 1 A . H
H8B 0.2318 0.2924 0.5916 0.074 Uiso calc R 1 . . H
C9 0.3287(6) 0.2650(2) 0.4523(4) 0.0486(10) Uani d . 1 A . C
C10 0.3101(7) 0.3251(3) 0.3905(5) 0.0693(14) Uani d . 1 . . C
H10 0.2997 0.3688 0.4218 0.083 Uiso calc R 1 A . H
C11 0.3074(8) 0.3191(3) 0.2833(5) 0.0790(17) Uani d . 1 A . C
H11 0.2955 0.3587 0.2406 0.095 Uiso calc R 1 . . H
C12 0.3223(8) 0.2543(3) 0.2389(4) 0.0707(14) Uani d . 1 . . C
H12 0.3208 0.2493 0.1659 0.085 Uiso calc R 1 A . H
C13 0.3396(7) 0.1967(3) 0.3040(4) 0.0588(12) Uani d . 1 A . C
H13 0.3505 0.1527 0.2739 0.071 Uiso calc R 1 . . H
C14 0.1838(10) 0.0133(3) 0.3552(5) 0.098(2) Uani d . 1 . . C
H14A 0.1331 -0.0110 0.4121 0.147 Uiso calc R 1 A . H
H14B 0.2113 -0.0196 0.3018 0.147 Uiso calc R 1 . . H
H14C 0.0947 0.0468 0.3251 0.147 Uiso calc R 1 . . H
H2 0.454(5) 0.024(2) 0.401(4) 0.080 Uiso d D 1 . . H

loop_
_atom_site_aniso_label
_atom_site_aniso_U_11
_atom_site_aniso_U_22
_atom_site_aniso_U_33
_atom_site_aniso_U_12
_atom_site_aniso_U_13
_atom_site_aniso_U_23
Zn1 0.0530(3) 0.0369(3) 0.0413(3) 0.0053(2) 0.0103(2) 0.0013(2)
Br1 0.1084(5) 0.1173(5) 0.0408(3) 0.0138(4) 0.0244(3) 0.0002(3)
Cl1 0.0538(6) 0.0553(6) 0.0585(7) -0.0007(5) 0.0118(5) 0.0035(5)
O1 0.0696(19) 0.0392(14) 0.0366(15) 0.0110(13) 0.0171(13) 0.0018(11)
O2 0.0615(19) 0.0424(16) 0.0416(16) 0.0102(13) 0.0094(14) -0.0048(12)
O3 0.063(6) 0.060(4) 0.093(6) 0.007(4) 0.010(5) -0.006(4)
O4 0.090(9) 0.114(8) 0.062(6) -0.021(7) -0.005(5) -0.014(5)
O5 0.047(5) 0.063(6) 0.098(9) 0.000(4) 0.013(5) -0.001(5)
O6 0.046(4) 0.107(8) 0.067(6) 0.006(4) 0.017(4) -0.002(5)
O3' 0.158(17) 0.050(5) 0.078(6) 0.010(7) 0.010(8) -0.006(4)
O4' 0.084(10) 0.090(7) 0.054(5) 0.001(7) -0.008(5) 0.008(5)
O5' 0.054(6) 0.119(12) 0.061(7) -0.025(6) -0.012(5) 0.007(7)
O6' 0.045(4) 0.068(6) 0.114(10) -0.001(4) 0.015(5) 0.006(6)
N1 0.0510(19) 0.0334(16) 0.047(2) -0.0010(14) 0.0054(16) -0.0036(14)
N2 0.0400(17) 0.0413(18) 0.0477(19) 0.0008(14) 0.0067(14) 0.0064(15)
C1 0.047(2) 0.047(2) 0.041(2) 0.0011(18) 0.0092(17) -0.0050(18)
C2 0.045(2) 0.044(2) 0.040(2) 0.0029(17) 0.0113(17) 0.0018(17)
C3 0.086(3) 0.048(2) 0.052(3) 0.015(2) 0.024(2) 0.003(2)
C4 0.087(4) 0.063(3) 0.051(3) 0.008(3) 0.028(3) 0.013(2)
C5 0.065(3) 0.077(3) 0.036(2) 0.007(2) 0.013(2) -0.001(2)
C6 0.062(3) 0.059(3) 0.045(2) 0.000(2) 0.014(2) -0.011(2)
C7 0.054(2) 0.042(2) 0.050(2) 0.0010(19) 0.007(2) -0.0119(19)
C8 0.081(3) 0.036(2) 0.069(3) -0.002(2) 0.010(3) -0.001(2)
C9 0.041(2) 0.043(2) 0.062(3) -0.0034(17) 0.0041(19) 0.009(2)
C10 0.076(3) 0.043(3) 0.088(4) 0.001(2) 0.005(3) 0.016(3)
C11 0.083(4) 0.061(3) 0.090(4) -0.004(3) -0.004(3) 0.035(3)
C12 0.083(4) 0.070(3) 0.059(3) -0.003(3) 0.003(3) 0.022(3)
C13 0.064(3) 0.058(3) 0.055(3) 0.004(2) 0.009(2) 0.011(2)
C14 0.145(6) 0.075(4) 0.076(4) 0.042(4) 0.019(4) 0.008(3)

loop_
_atom_type_symbol
_atom_type_description
_atom_type_scat_dispersion_real
_atom_type_scat_dispersion_imag
_atom_type_scat_source
C C 0.0033 0.0016 'International Tables Vol C Tables 4.2.6.8 and 6.1.1.4'
H H 0.0000 0.0000 'International Tables Vol C Tables 4.2.6.8 and 6.1.1.4'
N N 0.0061 0.0033 'International Tables Vol C Tables 4.2.6.8 and 6.1.1.4'
O O 0.0106 0.0060 'International Tables Vol C Tables 4.2.6.8 and 6.1.1.4'
Cl Cl 0.1484 0.1585 'International Tables Vol C Tables 4.2.6.8 and 6.1.1.4'
Br Br -0.2901 2.4595 'International Tables Vol C Tables 4.2.6.8 and 6.1.1.4'
Zn Zn 0.2839 1.4301 'International Tables Vol C Tables 4.2.6.8 and 6.1.1.4'

loop_
_geom_angle_atom_site_label_1
_geom_angle_atom_site_label_2
_geom_angle_atom_site_label_3
_geom_angle
_geom_angle_publ_flag
O1 Zn1 N1 93.63(13) y
O1 Zn1 N2 176.50(13) y
N1 Zn1 N2 83.00(14) y
O1 Zn1 O2 89.78(12) y
N1 Zn1 O2 175.08(13) y
N2 Zn1 O2 93.65(13) y
O1 Zn1 O6 92.0(2) y
N1 Zn1 O6 89.9(4) y
N2 Zn1 O6 87.1(2) y
O2 Zn1 O6 93.6(4) y
O4 Cl1 O5' 132.5(8) ?
O4 Cl1 O3' 101.5(8) ?
O5' Cl1 O3' 115.2(6) ?
O4 Cl1 O6 113.7(5) ?
O5' Cl1 O6 101.1(8) ?
O3' Cl1 O6 81.6(6) ?
O5' Cl1 O4' 110.6(7) ?
O3' Cl1 O4' 107.6(6) ?
O6 Cl1 O4' 138.0(6) ?
O4 Cl1 O5 111.8(7) ?
O3' Cl1 O5 137.8(6) ?
O6 Cl1 O5 106.6(6) ?
O4' Cl1 O5 93.6(8) ?
O4 Cl1 O6' 86.6(7) ?
O5' Cl1 O6' 108.6(7) ?
O3' Cl1 O6' 107.3(6) ?
O4' Cl1 O6' 107.3(6) ?
O5 Cl1 O6' 100.1(7) ?
O4 Cl1 O3 111.0(6) ?
O5' Cl1 O3 85.8(6) ?
O6 Cl1 O3 108.3(5) ?
O4' Cl1 O3 101.0(8) ?
O5 Cl1 O3 105.0(5) ?
O6' Cl1 O3 140.5(5) ?
C2 O1 Zn1 125.7(2) ?
C14 O2 Zn1 121.6(3) ?
C14 O2 H2 111(4) ?
Zn1 O2 H2 117(4) ?
Cl1 O6 Zn1 140.6(6) ?
C7 N1 C8 119.1(4) ?
C7 N1 Zn1 125.7(3) ?
C8 N1 Zn1 114.8(3) ?
C9 N2 C13 118.8(4) ?
C9 N2 Zn1 115.4(3) ?
C13 N2 Zn1 125.8(3) ?
C2 C1 C6 119.8(4) ?
C2 C1 C7 123.4(4) ?
C6 C1 C7 116.8(4) ?
O1 C2 C3 118.1(4) ?
O1 C2 C1 124.2(4) ?
C3 C2 C1 117.7(4) ?
C4 C3 C2 120.9(4) ?
C4 C3 H3 119.5 ?
C2 C3 H3 119.5 ?
C5 C4 C3 120.3(4) ?
C5 C4 H4 119.9 ?
C3 C4 H4 119.9 ?
C6 C5 C4 120.8(4) ?
C6 C5 Br1 120.0(4) ?
C4 C5 Br1 119.2(4) ?
C5 C6 C1 120.4(4) ?
C5 C6 H6 119.8 ?
C1 C6 H6 119.8 ?
N1 C7 C1 125.3(4) ?
N1 C7 H7 117.4 ?
C1 C7 H7 117.4 ?
N1 C8 C9 110.1(4) ?
N1 C8 H8A 109.6 ?
C9 C8 H8A 109.6 ?
N1 C8 H8B 109.6 ?
C9 C8 H8B 109.6 ?
H8A C8 H8B 108.2 ?
N2 C9 C10 121.7(5) ?
N2 C9 C8 116.3(4) ?
C10 C9 C8 122.0(4) ?
C11 C10 C9 118.9(5) ?
C11 C10 H10 120.5 ?
C9 C10 H10 120.5 ?
C10 C11 C12 119.6(5) ?
C10 C11 H11 120.2 ?
C12 C11 H11 120.2 ?
C11 C12 C13 118.9(5) ?
C11 C12 H12 120.5 ?
C13 C12 H12 120.5 ?
N2 C13 C12 122.1(5) ?
N2 C13 H13 118.9 ?
C12 C13 H13 118.9 ?
O2 C14 H14A 109.5 ?
O2 C14 H14B 109.5 ?
H14A C14 H14B 109.5 ?
O2 C14 H14C 109.5 ?
H14A C14 H14C 109.5 ?
H14B C14 H14C 109.5 ?

loop_
_geom_bond_atom_site_label_1
_geom_bond_atom_site_label_2
_geom_bond_distance
_geom_bond_publ_flag
Zn1 O1 1.901(3) y
Zn1 N1 1.934(3) y
Zn1 N2 1.981(3) y
Zn1 O2 1.987(3) y
Zn1 O6 2.483(8) y
Br1 C5 1.905(4) ?
Cl1 O4 1.405(8) ?
Cl1 O5' 1.407(9) ?
Cl1 O3' 1.425(8) ?
Cl1 O6 1.428(7) ?
Cl1 O4' 1.431(9) ?
Cl1 O5 1.434(8) ?
Cl1 O6' 1.445(8) ?
Cl1 O3 1.450(7) ?
O1 C2 1.321(5) ?
O2 C14 1.522(8) ?
O2 H2 0.84(4) ?
N1 C7 1.275(5) ?
N1 C8 1.470(5) ?
N2 C9 1.331(5) ?
N2 C13 1.338(6) ?
C1 C2 1.408(5) ?
C1 C6 1.409(6) ?
C1 C7 1.436(6) ?
C2 C3 1.405(6) ?
C3 C4 1.379(6) ?
C3 H3 0.9300 ?
C4 C5 1.374(7) ?
C4 H4 0.9300 ?
C5 C6 1.353(7) ?
C6 H6 0.9300 ?
C7 H7 0.9300 ?
C8 C9 1.489(7) ?
C8 H8A 0.9700 ?
C8 H8B 0.9700 ?
C9 C10 1.389(6) ?
C10 C11 1.363(8) ?
C10 H10 0.9300 ?
C11 C12 1.369(8) ?
C11 H11 0.9300 ?
C12 C13 1.375(6) ?
C12 H12 0.9300 ?
C13 H13 0.9300 ?
C14 H14A 0.9600 ?
C14 H14B 0.9600 ?
C14 H14C 0.9600 ?

loop_
_geom_hbond_atom_site_label_D
_geom_hbond_atom_site_label_H
_geom_hbond_atom_site_label_A
_geom_hbond_site_symmetry_A
_geom_hbond_distance_DH
_geom_hbond_distance_HA
_geom_hbond_distance_DA
_geom_hbond_angle_DHA
O2 H2 O1 3_656 0.84(4) 1.86(4) 2.679(4) 165(6)

loop_
_geom_torsion_atom_site_label_1
_geom_torsion_atom_site_label_2
_geom_torsion_atom_site_label_3
_geom_torsion_atom_site_label_4
_geom_torsion
N1 Zn1 O1 C2 16.4(3)
O2 Zn1 O1 C2 -160.0(3)
O6 Zn1 O1 C2 106.4(5)
O1 Zn1 O2 C14 84.7(3)
N2 Zn1 O2 C14 -96.0(3)
O6 Zn1 O2 C14 176.7(4)
O4 Cl1 O6 Zn1 -14.6(19)
O5' Cl1 O6 Zn1 -161.5(17)
O3' Cl1 O6 Zn1 84.4(17)
O4' Cl1 O6 Zn1 -23(2)
O5 Cl1 O6 Zn1 -138.1(15)
O6' Cl1 O6 Zn1 -54.6(12)
O3 Cl1 O6 Zn1 109.3(15)
O1 Zn1 O6 Cl1 146.7(14)
N1 Zn1 O6 Cl1 -119.7(14)
N2 Zn1 O6 Cl1 -36.7(14)
O2 Zn1 O6 Cl1 56.8(14)
O1 Zn1 N1 C7 -11.9(4)
N2 Zn1 N1 C7 169.0(4)
O6 Zn1 N1 C7 -103.9(4)
O1 Zn1 N1 C8 175.1(3)
N2 Zn1 N1 C8 -4.0(3)
O6 Zn1 N1 C8 83.1(4)
N1 Zn1 N2 C9 1.0(3)
O2 Zn1 N2 C9 177.3(3)
O6 Zn1 N2 C9 -89.3(4)
N1 Zn1 N2 C13 -179.3(4)
O2 Zn1 N2 C13 -2.9(4)
O6 Zn1 N2 C13 90.5(5)
Zn1 O1 C2 C3 165.9(3)
Zn1 O1 C2 C1 -14.1(6)
C6 C1 C2 O1 -178.7(4)
C7 C1 C2 O1 1.9(7)
C6 C1 C2 C3 1.3(6)
C7 C1 C2 C3 -178.1(4)
O1 C2 C3 C4 179.0(4)
C1 C2 C3 C4 -1.1(7)
C2 C3 C4 C5 0.5(8)
C3 C4 C5 C6 -0.1(8)
C3 C4 C5 Br1 178.7(4)
C4 C5 C6 C1 0.4(8)
Br1 C5 C6 C1 -178.4(3)
C2 C1 C6 C5 -1.0(7)
C7 C1 C6 C5 178.4(4)
C8 N1 C7 C1 177.4(4)
Zn1 N1 C7 C1 4.7(6)
C2 C1 C7 N1 3.1(7)
C6 C1 C7 N1 -176.3(4)
C7 N1 C8 C9 -167.5(4)
Zn1 N1 C8 C9 6.0(5)
C13 N2 C9 C10 1.3(6)
Zn1 N2 C9 C10 -179.0(4)
C13 N2 C9 C8 -177.5(4)
Zn1 N2 C9 C8 2.3(5)
N1 C8 C9 N2 -5.3(6)
N1 C8 C9 C10 175.9(4)
N2 C9 C10 C11 -0.9(7)
C8 C9 C10 C11 177.8(5)
C9 C10 C11 C12 0.2(9)
C10 C11 C12 C13 0.0(9)
C9 N2 C13 C12 -1.0(7)
Zn1 N2 C13 C12 179.2(4)
C11 C12 C13 N2 0.4(8)
